data_4120907
loop_
_publ_author_name
'Wataru Setaka'
'Kentaro Yamaguchi'

_publ_contact_author_address 'Tokyo Metropolitan University, Japan'
_publ_contact_author_email wsetaka@tmu.ac.jp
_publ_contact_author_name 'Wataru Setaka'
_publ_contact_author_phone +81-42-677-1111
_publ_section_title
;
 Order-Disorder Transition of Dipolar Rotor in a Crystalline Molecular
 Gyrotop and Its Optical Change
;
_journal_name_full 'Journal of the American Chemical Society'
_journal_page_first 14560
_journal_page_last 14563
_journal_paper_doi 10.1021/ja408405f
_journal_volume 135
_journal_year 2013
_chemical_formula_moiety 'C46 H86 S Si2'
_chemical_formula_sum 'C46 H86 S Si2'
_chemical_formula_weight 727.39
_chemical_melting_point 423(1)
_chemical_name_common 'Thiophene-bridged Gyrotop'
_chemical_name_systematic
;
 ?
;
_space_group_IT_number 2
_symmetry_cell_setting triclinic
_symmetry_space_group_name_Hall '-P 1'
_symmetry_space_group_name_H-M 'P -1'
_atom_sites_solution_hydrogens geom
_atom_sites_solution_primary direct
_atom_sites_solution_secondary difmap
_audit_creation_method SHELXL-97
_cell_angle_alpha 75.294(9)
_cell_angle_beta 75.221(6)
_cell_angle_gamma 66.078(6)
_cell_formula_units_Z 2
_cell_length_a 11.801(6)
_cell_length_b 14.190(10)
_cell_length_c 16.457(9)
_cell_measurement_reflns_used 2228
_cell_measurement_temperature 200(2)
_cell_measurement_theta_max 21.48
_cell_measurement_theta_min 2.49
_cell_volume 2400(2)
_computing_cell_refinement 'Bruker SAINT'
_computing_data_collection 'Bruker APEX2'
_computing_data_reduction 'Bruker SAINT'
_computing_molecular_graphics 'Ortep-3 for Windows (Farrugia, 1997)'
_computing_publication_material 'WinGX (Farrugia, 1999)'
_computing_structure_refinement 'SHELXL-97 (Sheldrick, 1997)'
_computing_structure_solution 'SHELXS-97 (Sheldrick, 1997)'
_diffrn_ambient_temperature 200(2)
_diffrn_detector_area_resol_mean 8.333
_diffrn_measured_fraction_theta_full 0.956
_diffrn_measured_fraction_theta_max 0.845
_diffrn_measurement_device_type 'Bruker APEX-II CCD'
_diffrn_measurement_method '\f and \w scans'
_diffrn_radiation_monochromator graphite
_diffrn_radiation_source 'sealed tube'
_diffrn_radiation_type MoK\a
_diffrn_radiation_wavelength 0.71073
_diffrn_reflns_av_R_equivalents 0.0362
_diffrn_reflns_av_sigmaI/netI 0.1035
_diffrn_reflns_limit_h_max 14
_diffrn_reflns_limit_h_min -12
_diffrn_reflns_limit_k_max 17
_diffrn_reflns_limit_k_min -7
_diffrn_reflns_limit_l_max 20
_diffrn_reflns_limit_l_min -19
_diffrn_reflns_number 11261
_diffrn_reflns_theta_full 25.00
_diffrn_reflns_theta_max 26.96
_diffrn_reflns_theta_min 1.59
_exptl_absorpt_coefficient_mu 0.145
_exptl_absorpt_correction_T_max 0.9717
_exptl_absorpt_correction_T_min 0.6798
_exptl_absorpt_correction_type multi-scan
_exptl_absorpt_process_details 'SADABS  Bruker'
_exptl_crystal_colour colorless
_exptl_crystal_density_diffrn 1.006
_exptl_crystal_description plate
_exptl_crystal_F_000 812
_exptl_crystal_size_max 0.40
_exptl_crystal_size_mid 0.30
_exptl_crystal_size_min 0.20
_refine_diff_density_max 0.663
_refine_diff_density_min -0.301
_refine_diff_density_rms 0.056
_refine_ls_extinction_method none
_refine_ls_goodness_of_fit_ref 0.969
_refine_ls_hydrogen_treatment constr
_refine_ls_matrix_type full
_refine_ls_number_parameters 489
_refine_ls_number_reflns 8797
_refine_ls_number_restraints 20
_refine_ls_restrained_S_all 0.993
_refine_ls_R_factor_all 0.1541
_refine_ls_R_factor_gt 0.0742
_refine_ls_shift/su_max 0.012
_refine_ls_shift/su_mean 0.001
_refine_ls_structure_factor_coef Fsqd
_refine_ls_weighting_details 'calc w=1/[\s^2^(Fo^2^)+(0.1267P)^2^+0.0000P] where P=(Fo^2^+2Fc^2^)/3'
_refine_ls_weighting_scheme calc
_refine_ls_wR_factor_gt 0.1928
_refine_ls_wR_factor_ref 0.2400
_reflns_number_gt 4072
_reflns_number_total 8797
_reflns_threshold_expression >2sigma(I)
_cod_data_source_file ja408405f_si_002.cif
_cod_data_source_block ThioGyro200K
_cod_original_sg_symbol_H-M 'P -1 '
_cod_database_code 4120907

loop_
_symmetry_equiv_pos_as_xyz
'x, y, z'
'-x, -y, -z'

loop_
_atom_site_label
_atom_site_type_symbol
_atom_site_fract_x
_atom_site_fract_y
_atom_site_fract_z
_atom_site_U_iso_or_equiv
_atom_site_adp_type
_atom_site_occupancy
_atom_site_symmetry_multiplicity
_atom_site_calc_flag
_atom_site_refinement_flags
_atom_site_disorder_assembly
_atom_site_disorder_group
Si01 Si 0.60118(10) 0.10952(8) 0.12938(7) 0.0530(3) Uani 1 1 d . . .
Si02 Si 0.31788(11) 0.46020(8) 0.35094(8) 0.0575(4) Uani 1 1 d . B .
S01 S 0.45594(10) 0.24655(8) 0.27574(7) 0.0607(3) Uani 1 1 d . . .
C01 C 0.5198(3) 0.2373(3) 0.1704(2) 0.0543(10) Uani 1 1 d . . .
C02 C 0.5021(4) 0.3377(3) 0.1268(3) 0.0730(13) Uani 1 1 d . . .
H02 H 0.5300 0.3527 0.0671 0.088 Uiso 1 1 calc R . .
C03 C 0.4392(4) 0.4161(3) 0.1780(3) 0.0714(13) Uani 1 1 d . . .
H03 H 0.4207 0.4883 0.1552 0.086 Uiso 1 1 calc R . .
C04 C 0.4068(4) 0.3812(3) 0.2627(3) 0.0546(10) Uani 1 1 d . . .
C05 C 0.7267(4) 0.1259(3) 0.0361(3) 0.0638(11) Uani 1 1 d . . .
H05A H 0.7565 0.0659 0.0059 0.077 Uiso 1 1 calc R . .
H05B H 0.6879 0.1899 -0.0039 0.077 Uiso 1 1 calc R . .
C06 C 0.8396(4) 0.1339(4) 0.0570(3) 0.0837(15) Uani 1 1 d . . .
H06A H 0.8870 0.0653 0.0886 0.100 Uiso 1 1 calc R . .
H06B H 0.8092 0.1856 0.0956 0.100 Uiso 1 1 calc R . .
C07 C 0.9298(5) 0.1649(4) -0.0189(4) 0.0997(17) Uani 1 1 d . B .
H07A H 1.0101 0.1473 0.0003 0.120 Uiso 1 1 calc R . .
H07B H 0.9477 0.1210 -0.0621 0.120 Uiso 1 1 calc R . .
C08 C 0.8902(9) 0.2727(6) -0.0601(6) 0.177(4) Uani 1 1 d DU . .
H08A H 0.9547 0.2828 -0.1099 0.212 Uiso 1 1 calc R A 1
H08B H 0.8103 0.2926 -0.0806 0.212 Uiso 1 1 calc R A 1
C09 C 0.8735(16) 0.3351(10) -0.0013(9) 0.114(6) Uani 0.43(3) 1 d PDU B 1
H09A H 0.9500 0.3071 0.0250 0.137 Uiso 0.43(3) 1 calc PR B 1
H09B H 0.8023 0.3300 0.0446 0.137 Uiso 0.43(3) 1 calc PR B 1
C10 C 0.848(2) 0.4485(12) -0.0389(16) 0.104(5) Uani 0.43(3) 1 d PDU B 1
H10A H 0.9244 0.4521 -0.0800 0.125 Uiso 0.43(3) 1 calc PR B 1
H10B H 0.7799 0.4717 -0.0724 0.125 Uiso 0.43(3) 1 calc PR B 1
C109 C 0.904(2) 0.3579(13) -0.055(2) 0.224(13) Uani 0.57(3) 1 d PDU B 2
H10C H 0.9963 0.3354 -0.0713 0.268 Uiso 0.57(3) 1 calc PR B 2
H10D H 0.8887 0.3510 0.0079 0.268 Uiso 0.57(3) 1 calc PR B 2
C110 C 0.8707(16) 0.4729(14) -0.0779(13) 0.106(5) Uani 0.57(3) 1 d PDU B 2
H11A H 0.8061 0.5039 -0.1151 0.127 Uiso 0.57(3) 1 calc PR B 2
H11B H 0.9461 0.4893 -0.1087 0.127 Uiso 0.57(3) 1 calc PR B 2
C11 C 0.8160(6) 0.5203(5) 0.0118(4) 0.113(2) Uani 1 1 d DU . .
H11C H 0.8878 0.4966 0.0422 0.135 Uiso 1 1 calc R B 1
H11D H 0.7453 0.5095 0.0555 0.135 Uiso 1 1 calc R B 1
C12 C 0.7798(6) 0.6357(4) -0.0112(4) 0.0994(17) Uani 1 1 d . B .
H12A H 0.7188 0.6630 -0.0509 0.119 Uiso 1 1 calc R . .
H12B H 0.8555 0.6519 -0.0416 0.119 Uiso 1 1 calc R . .
C13 C 0.7222(5) 0.6912(4) 0.0650(4) 0.0929(16) Uani 1 1 d . . .
H13A H 0.7141 0.7654 0.0467 0.112 Uiso 1 1 calc R B .
H13B H 0.7788 0.6588 0.1078 0.112 Uiso 1 1 calc R . .
C14 C 0.5928(5) 0.6859(4) 0.1060(3) 0.0897(16) Uani 1 1 d . B .
H14A H 0.5376 0.7162 0.0624 0.108 Uiso 1 1 calc R . .
H14B H 0.6019 0.6116 0.1252 0.108 Uiso 1 1 calc R . .
C15 C 0.5298(5) 0.7431(4) 0.1813(4) 0.0890(16) Uani 1 1 d . . .
H15A H 0.5171 0.8182 0.1622 0.107 Uiso 1 1 calc R B .
H15B H 0.5854 0.7145 0.2247 0.107 Uiso 1 1 calc R . .
C16 C 0.4033(5) 0.7323(3) 0.2214(3) 0.0867(15) Uani 1 1 d . B .
H16A H 0.3542 0.7475 0.1760 0.104 Uiso 1 1 calc R . .
H16B H 0.3555 0.7842 0.2599 0.104 Uiso 1 1 calc R . .
C17 C 0.4192(4) 0.6202(3) 0.2730(3) 0.0726(13) Uani 1 1 d . . .
H17A H 0.4772 0.5683 0.2364 0.087 Uiso 1 1 calc R B .
H17B H 0.4588 0.6091 0.3226 0.087 Uiso 1 1 calc R . .
C18 C 0.2992(4) 0.6009(3) 0.3039(3) 0.0725(13) Uani 1 1 d . B .
H18A H 0.2529 0.6237 0.2557 0.087 Uiso 1 1 calc R . .
H18B H 0.2469 0.6450 0.3477 0.087 Uiso 1 1 calc R . .
C19 C 0.4873(3) 0.0754(3) 0.0927(2) 0.0513(10) Uani 1 1 d . . .
H19A H 0.4586 0.1282 0.0425 0.062 Uiso 1 1 calc R . .
H19B H 0.5333 0.0071 0.0731 0.062 Uiso 1 1 calc R . .
C20 C 0.3710(3) 0.0685(3) 0.1569(2) 0.0552(10) Uani 1 1 d . . .
H20A H 0.3215 0.1375 0.1748 0.066 Uiso 1 1 calc R . .
H20B H 0.3981 0.0172 0.2081 0.066 Uiso 1 1 calc R . .
C21 C 0.2866(4) 0.0362(3) 0.1218(3) 0.0598(11) Uani 1 1 d . . .
H21A H 0.2574 0.0891 0.0718 0.072 Uiso 1 1 calc R . .
H21B H 0.3376 -0.0312 0.1015 0.072 Uiso 1 1 calc R . .
C22 C 0.1716(4) 0.0241(3) 0.1850(3) 0.0661(12) Uani 1 1 d . . .
H22A H 0.1317 -0.0080 0.1594 0.079 Uiso 1 1 calc R . .
H22B H 0.2002 -0.0248 0.2369 0.079 Uiso 1 1 calc R . .
C23 C 0.0735(4) 0.1250(3) 0.2111(3) 0.0657(12) Uani 1 1 d . D .
H23A H 0.0497 0.1764 0.1592 0.079 Uiso 1 1 calc R . .
H23B H 0.1105 0.1540 0.2418 0.079 Uiso 1 1 calc R . .
C24 C -0.0455(4) 0.1106(4) 0.2684(3) 0.0794(14) Uani 1 1 d . . .
H24A H -0.0256 0.0714 0.3252 0.095 Uiso 1 1 calc R C 3
H24B H -0.0734 0.0690 0.2432 0.095 Uiso 1 1 calc R C 3
C25 C -0.158(2) 0.2224(16) 0.2793(13) 0.102(9) Uani 0.537(9) 1 d PD D 3
H25A H -0.1537 0.2748 0.2271 0.122 Uiso 0.537(9) 1 calc PR D 3
H25B H -0.2414 0.2154 0.2908 0.122 Uiso 0.537(9) 1 calc PR D 3
C26 C -0.1396(9) 0.2545(9) 0.3540(7) 0.093(4) Uani 0.537(9) 1 d PD D 3
H26A H -0.1424 0.1995 0.4046 0.111 Uiso 0.537(9) 1 calc PR D 3
H26B H -0.0544 0.2577 0.3414 0.111 Uiso 0.537(9) 1 calc PR D 3
C27 C -0.2336(9) 0.3576(9) 0.3764(9) 0.114(5) Uani 0.537(9) 1 d PD D 3
H27A H -0.3185 0.3547 0.3858 0.137 Uiso 0.537(9) 1 calc PR D 3
H27B H -0.2206 0.3639 0.4316 0.137 Uiso 0.537(9) 1 calc PR D 3
C125 C -0.136(2) 0.2010(11) 0.3096(15) 0.067(6) Uani 0.463(9) 1 d PD D 4
H12C H -0.0935 0.2166 0.3465 0.081 Uiso 0.463(9) 1 calc PR D 4
H12D H -0.2072 0.1826 0.3460 0.081 Uiso 0.463(9) 1 calc PR D 4
C126 C -0.1849(10) 0.2969(9) 0.2443(8) 0.080(4) Uani 0.463(9) 1 d PD D 4
H12E H -0.1124 0.3142 0.2082 0.096 Uiso 0.463(9) 1 calc PR D 4
H12F H -0.2248 0.2795 0.2069 0.096 Uiso 0.463(9) 1 calc PR D 4
C127 C -0.2767(10) 0.3910(8) 0.2790(8) 0.091(4) Uani 0.463(9) 1 d PD D 4
H12G H -0.3159 0.4421 0.2312 0.109 Uiso 0.463(9) 1 calc PR D 4
H12H H -0.3440 0.3707 0.3197 0.109 Uiso 0.463(9) 1 calc PR D 4
C28 C -0.2341(5) 0.4452(6) 0.3217(6) 0.135(3) Uani 1 1 d D . .
H28A H -0.2926 0.5049 0.3505 0.161 Uiso 1 1 calc R D 3
H28B H -0.2708 0.4480 0.2730 0.161 Uiso 1 1 calc R D 3
C29 C -0.1106(5) 0.4640(4) 0.2851(4) 0.1049(18) Uani 1 1 d . D .
H29A H -0.0522 0.4077 0.2527 0.126 Uiso 1 1 calc R . .
H29B H -0.1276 0.5313 0.2450 0.126 Uiso 1 1 calc R . .
C30 C -0.0482(4) 0.4668(4) 0.3539(3) 0.0839(15) Uani 1 1 d . . .
H30A H -0.0430 0.4043 0.3987 0.101 Uiso 1 1 calc R D .
H30B H -0.1013 0.5294 0.3806 0.101 Uiso 1 1 calc R . .
C31 C 0.0837(4) 0.4696(4) 0.3202(3) 0.0736(13) Uani 1 1 d . D .
H31A H 0.1309 0.4159 0.2832 0.088 Uiso 1 1 calc R . .
H31B H 0.0764 0.5386 0.2844 0.088 Uiso 1 1 calc R . .
C32 C 0.1589(4) 0.4509(3) 0.3886(3) 0.0659(12) Uani 1 1 d . . .
H32A H 0.1694 0.3803 0.4224 0.079 Uiso 1 1 calc R D .
H32B H 0.1089 0.5021 0.4274 0.079 Uiso 1 1 calc R . .
C33 C 0.6711(4) 0.0072(3) 0.2182(2) 0.0579(11) Uani 1 1 d . . .
H33A H 0.7213 0.0326 0.2411 0.069 Uiso 1 1 calc R . .
H33B H 0.6017 -0.0012 0.2645 0.069 Uiso 1 1 calc R . .
C34 C 0.7548(4) -0.0999(3) 0.1941(3) 0.0675(12) Uani 1 1 d . . .
H34A H 0.8269 -0.0924 0.1501 0.081 Uiso 1 1 calc R . .
H34B H 0.7061 -0.1239 0.1684 0.081 Uiso 1 1 calc R . .
C35 C 0.8054(4) -0.1840(3) 0.2688(3) 0.0789(14) Uani 1 1 d . . .
H35A H 0.8572 -0.2508 0.2478 0.095 Uiso 1 1 calc R . .
H35B H 0.7338 -0.1948 0.3115 0.095 Uiso 1 1 calc R . .
C36 C 0.8864(5) -0.1550(3) 0.3126(3) 0.0806(14) Uani 1 1 d . . .
H36A H 0.9573 -0.1435 0.2694 0.097 Uiso 1 1 calc R . .
H36B H 0.8342 -0.0881 0.3334 0.097 Uiso 1 1 calc R . .
C37 C 0.9378(5) -0.2345(4) 0.3849(3) 0.0881(16) Uani 1 1 d . . .
H37A H 1.0012 -0.2973 0.3622 0.106 Uiso 1 1 calc R . .
H37B H 0.8687 -0.2551 0.4228 0.106 Uiso 1 1 calc R . .
C38 C 0.9976(5) -0.2012(4) 0.4374(3) 0.0927(16) Uani 1 1 d . . .
H38A H 1.0690 -0.1835 0.4001 0.111 Uiso 1 1 calc R . .
H38B H 1.0324 -0.2614 0.4816 0.111 Uiso 1 1 calc R . .
C39 C 0.9071(5) -0.1051(4) 0.4826(3) 0.0943(16) Uani 1 1 d . . .
H39A H 0.9536 -0.0922 0.5182 0.113 Uiso 1 1 calc R . .
H39B H 0.8814 -0.0422 0.4385 0.113 Uiso 1 1 calc R . .
C40 C 0.7934(6) -0.1207(4) 0.5366(4) 0.1072(19) Uani 1 1 d . . .
H40A H 0.8192 -0.1878 0.5764 0.129 Uiso 1 1 calc R . .
H40B H 0.7425 -0.1262 0.4998 0.129 Uiso 1 1 calc R . .
C41 C 0.7099(6) -0.0323(4) 0.5889(3) 0.1055(19) Uani 1 1 d . . .
H41A H 0.6389 -0.0516 0.6250 0.127 Uiso 1 1 calc R . .
H41B H 0.7603 -0.0301 0.6277 0.127 Uiso 1 1 calc R . .
C42 C 0.6559(5) 0.0772(4) 0.5399(3) 0.0873(15) Uani 1 1 d . . .
H42A H 0.7243 0.1047 0.5147 0.105 Uiso 1 1 calc R . .
H42B H 0.6205 0.0742 0.4926 0.105 Uiso 1 1 calc R . .
C43 C 0.5548(5) 0.1506(4) 0.5953(3) 0.0959(17) Uani 1 1 d . . .
H43A H 0.5854 0.1414 0.6486 0.115 Uiso 1 1 calc R . .
H43B H 0.4804 0.1298 0.6112 0.115 Uiso 1 1 calc R . .
C44 C 0.5129(5) 0.2660(4) 0.5562(3) 0.0926(16) Uani 1 1 d . . .
H44A H 0.4542 0.3068 0.6006 0.111 Uiso 1 1 calc R . .
H44B H 0.5876 0.2866 0.5394 0.111 Uiso 1 1 calc R . .
C45 C 0.4498(4) 0.2961(3) 0.4799(3) 0.0724(13) Uani 1 1 d . D .
H45A H 0.3773 0.2729 0.4959 0.087 Uiso 1 1 calc R . .
H45B H 0.5099 0.2579 0.4344 0.087 Uiso 1 1 calc R . .
C46 C 0.4026(4) 0.4144(3) 0.4432(3) 0.0673(12) Uani 1 1 d . . .
H46A H 0.4763 0.4363 0.4259 0.081 Uiso 1 1 calc R D .
H46B H 0.3461 0.4520 0.4900 0.081 Uiso 1 1 calc R . .

loop_
_atom_site_aniso_label
_atom_site_aniso_U_11
_atom_site_aniso_U_22
_atom_site_aniso_U_33
_atom_site_aniso_U_23
_atom_site_aniso_U_13
_atom_site_aniso_U_12
Si01 0.0396(6) 0.0544(7) 0.0648(7) -0.0137(5) -0.0009(5) -0.0198(5)
Si02 0.0444(7) 0.0456(6) 0.0752(8) -0.0116(5) -0.0001(6) -0.0144(5)
S01 0.0596(7) 0.0464(6) 0.0667(7) -0.0088(5) 0.0035(5) -0.0190(5)
C01 0.039(2) 0.056(2) 0.068(3) -0.011(2) -0.0070(19) -0.0186(19)
C02 0.085(4) 0.062(3) 0.070(3) -0.005(2) -0.001(3) -0.035(3)
C03 0.086(4) 0.046(3) 0.080(3) -0.005(2) -0.010(3) -0.027(2)
C04 0.043(2) 0.045(2) 0.075(3) -0.005(2) -0.009(2) -0.0184(18)
C05 0.047(3) 0.075(3) 0.077(3) -0.023(2) -0.001(2) -0.029(2)
C06 0.060(3) 0.099(4) 0.103(4) -0.023(3) -0.003(3) -0.044(3)
C07 0.068(4) 0.117(5) 0.124(4) 0.000(4) -0.007(3) -0.060(3)
C08 0.185(9) 0.146(7) 0.198(9) 0.006(6) 0.004(7) -0.102(7)
C09 0.101(12) 0.082(7) 0.061(9) 0.015(6) 0.013(7) 0.032(8)
C10 0.111(14) 0.133(9) 0.085(13) 0.016(7) -0.003(10) -0.090(11)
C109 0.32(3) 0.101(9) 0.24(3) -0.091(14) 0.00(2) -0.061(14)
C110 0.079(9) 0.109(8) 0.125(12) -0.012(9) -0.019(9) -0.032(7)
C11 0.090(5) 0.104(5) 0.144(6) -0.026(4) -0.009(4) -0.038(4)
C12 0.099(4) 0.097(4) 0.109(4) 0.008(4) -0.033(4) -0.049(3)
C13 0.082(4) 0.087(4) 0.112(4) 0.017(3) -0.026(3) -0.048(3)
C14 0.093(4) 0.080(4) 0.095(4) 0.017(3) -0.022(3) -0.046(3)
C15 0.084(4) 0.054(3) 0.128(5) 0.000(3) -0.023(3) -0.031(3)
C16 0.086(4) 0.049(3) 0.120(4) -0.003(3) -0.022(3) -0.024(3)
C17 0.055(3) 0.057(3) 0.103(4) -0.011(2) -0.014(3) -0.019(2)
C18 0.058(3) 0.050(3) 0.102(4) -0.019(2) 0.002(3) -0.018(2)
C19 0.045(2) 0.048(2) 0.060(2) -0.0061(18) -0.0053(19) -0.0189(18)
C20 0.042(2) 0.060(2) 0.066(3) -0.012(2) -0.0024(19) -0.0235(19)
C21 0.047(3) 0.067(3) 0.072(3) -0.012(2) -0.004(2) -0.029(2)
C22 0.055(3) 0.068(3) 0.083(3) -0.007(2) -0.010(2) -0.036(2)
C23 0.052(3) 0.072(3) 0.075(3) -0.005(2) 0.000(2) -0.035(2)
C24 0.063(3) 0.092(4) 0.095(4) -0.016(3) 0.003(3) -0.049(3)
C25 0.071(12) 0.16(2) 0.081(16) -0.011(13) 0.000(10) -0.065(15)
C26 0.047(6) 0.116(10) 0.109(9) -0.005(7) -0.003(6) -0.040(6)
C27 0.044(6) 0.106(9) 0.168(13) -0.022(8) 0.020(7) -0.027(6)
C125 0.060(11) 0.073(9) 0.073(16) -0.025(10) 0.016(10) -0.037(8)
C126 0.050(7) 0.069(8) 0.098(10) -0.003(7) -0.008(6) -0.008(6)
C127 0.055(7) 0.085(8) 0.118(10) -0.013(7) -0.001(6) -0.022(6)
C28 0.043(3) 0.163(7) 0.219(8) -0.107(7) -0.013(4) -0.022(4)
C29 0.063(4) 0.111(4) 0.150(5) -0.024(4) -0.031(4) -0.033(3)
C30 0.053(3) 0.084(3) 0.114(4) -0.003(3) -0.017(3) -0.031(3)
C31 0.061(3) 0.071(3) 0.091(3) -0.011(2) -0.011(3) -0.030(2)
C32 0.044(3) 0.058(3) 0.084(3) -0.009(2) -0.003(2) -0.014(2)
C33 0.040(2) 0.057(2) 0.073(3) -0.016(2) -0.005(2) -0.0128(19)
C34 0.060(3) 0.061(3) 0.078(3) -0.014(2) -0.006(2) -0.020(2)
C35 0.060(3) 0.054(3) 0.104(4) -0.013(3) -0.002(3) -0.011(2)
C36 0.072(3) 0.069(3) 0.093(4) -0.008(3) -0.007(3) -0.026(3)
C37 0.066(3) 0.067(3) 0.106(4) -0.014(3) -0.008(3) -0.003(3)
C38 0.070(4) 0.079(4) 0.102(4) -0.006(3) -0.015(3) -0.005(3)
C39 0.086(4) 0.097(4) 0.096(4) 0.002(3) -0.021(3) -0.037(3)
C40 0.116(5) 0.087(4) 0.100(4) 0.008(3) -0.006(4) -0.039(4)
C41 0.114(5) 0.077(4) 0.096(4) -0.014(3) -0.003(3) -0.015(3)
C42 0.091(4) 0.078(3) 0.073(3) -0.001(3) -0.007(3) -0.021(3)
C43 0.106(4) 0.083(4) 0.071(3) -0.008(3) -0.006(3) -0.015(3)
C44 0.100(4) 0.083(4) 0.084(3) -0.019(3) -0.020(3) -0.017(3)
C45 0.067(3) 0.071(3) 0.078(3) -0.012(2) -0.009(2) -0.026(2)
C46 0.056(3) 0.062(3) 0.078(3) -0.023(2) 0.000(2) -0.017(2)

loop_
_atom_type_symbol
_atom_type_description
_atom_type_scat_dispersion_real
_atom_type_scat_dispersion_imag
_atom_type_scat_source
C C 0.0033 0.0016 'International Tables Vol C Tables 4.2.6.8 and 6.1.1.4'
H H 0.0000 0.0000 'International Tables Vol C Tables 4.2.6.8 and 6.1.1.4'
Si Si 0.0817 0.0704 'International Tables Vol C Tables 4.2.6.8 and 6.1.1.4'
S S 0.1246 0.1234 'International Tables Vol C Tables 4.2.6.8 and 6.1.1.4'

loop_
_geom_angle_atom_site_label_1
_geom_angle_atom_site_label_2
_geom_angle_atom_site_label_3
_geom_angle
C33 Si01 C19 110.86(18)
C33 Si01 C05 111.21(19)
C19 Si01 C05 108.98(18)
C33 Si01 C01 107.50(18)
C19 Si01 C01 110.62(17)
C05 Si01 C01 107.63(18)
C46 Si02 C32 109.0(2)
C46 Si02 C04 111.95(18)
C32 Si02 C04 109.71(19)
C46 Si02 C18 110.1(2)
C32 Si02 C18 109.19(19)
C04 Si02 C18 106.90(19)
C01 S01 C04 96.15(19)
C02 C01 S01 107.2(3)
C02 C01 Si01 129.2(3)
S01 C01 Si01 123.6(2)
C01 C02 C03 114.4(4)
C01 C02 H02 122.8
C03 C02 H02 122.8
C04 C03 C02 115.4(4)
C04 C03 H03 122.3
C02 C03 H03 122.3
C03 C04 S01 106.9(3)
C03 C04 Si02 128.5(3)
S01 C04 Si02 124.5(2)
C06 C05 Si01 116.1(3)
C06 C05 H05A 108.3
Si01 C05 H05A 108.3
C06 C05 H05B 108.3
Si01 C05 H05B 108.3
H05A C05 H05B 107.4
C05 C06 C07 115.8(4)
C05 C06 H06A 108.3
C07 C06 H06A 108.3
C05 C06 H06B 108.3
C07 C06 H06B 108.3
H06A C06 H06B 107.4
C08 C07 C06 117.3(5)
C08 C07 H07A 108.0
C06 C07 H07A 108.0
C08 C07 H07B 108.0
C06 C07 H07B 108.0
H07A C07 H07B 107.2
C109 C08 C07 136.8(16)
C09 C08 C07 108.6(9)
C109 C08 H08A 74.7
C09 C08 H08A 110.0
C07 C08 H08A 110.0
C109 C08 H08B 108.6
C09 C08 H08B 110.0
C07 C08 H08B 110.0
H08A C08 H08B 108.4
C08 C09 C10 114.2(11)
C08 C09 H09A 108.7
C10 C09 H09A 108.7
C08 C09 H09B 108.7
C10 C09 H09B 108.7
H09A C09 H09B 107.6
C11 C10 C09 120.8(16)
C11 C10 H10A 107.1
C09 C10 H10A 107.1
C11 C10 H10B 107.1
C09 C10 H10B 107.1
H10A C10 H10B 106.8
C08 C109 C110 150(2)
C08 C109 H10C 99.0
C110 C109 H10C 99.0
C08 C109 H10D 99.0
C110 C109 H10D 99.0
H10C C109 H10D 103.9
C109 C110 C11 107.1(10)
C109 C110 H11A 110.3
C11 C110 H11A 110.3
C109 C110 H11B 110.3
C11 C110 H11B 110.3
H11A C110 H11B 108.5
C10 C11 C12 129.5(10)
C12 C11 C110 107.2(9)
C10 C11 H11C 104.9
C12 C11 H11C 104.9
C110 C11 H11C 107.1
C10 C11 H11D 104.9
C12 C11 H11D 104.9
C110 C11 H11D 125.3
H11C C11 H11D 105.8
C11 C12 C13 113.4(5)
C11 C12 H12A 108.9
C13 C12 H12A 108.9
C11 C12 H12B 108.9
C13 C12 H12B 108.9
H12A C12 H12B 107.7
C12 C13 C14 112.0(5)
C12 C13 H13A 109.2
C14 C13 H13A 109.2
C12 C13 H13B 109.2
C14 C13 H13B 109.2
H13A C13 H13B 107.9
C15 C14 C13 113.8(5)
C15 C14 H14A 108.8
C13 C14 H14A 108.8
C15 C14 H14B 108.8
C13 C14 H14B 108.8
H14A C14 H14B 107.7
C14 C15 C16 111.5(4)
C14 C15 H15A 109.3
C16 C15 H15A 109.3
C14 C15 H15B 109.3
C16 C15 H15B 109.3
H15A C15 H15B 108.0
C15 C16 C17 111.8(4)
C15 C16 H16A 109.3
C17 C16 H16A 109.3
C15 C16 H16B 109.3
C17 C16 H16B 109.3
H16A C16 H16B 107.9
C18 C17 C16 114.0(4)
C18 C17 H17A 108.7
C16 C17 H17A 108.7
C18 C17 H17B 108.7
C16 C17 H17B 108.7
H17A C17 H17B 107.6
C17 C18 Si02 114.9(3)
C17 C18 H18A 108.5
Si02 C18 H18A 108.5
C17 C18 H18B 108.5
Si02 C18 H18B 108.5
H18A C18 H18B 107.5
C20 C19 Si01 117.4(3)
C20 C19 H19A 108.0
Si01 C19 H19A 108.0
C20 C19 H19B 108.0
Si01 C19 H19B 108.0
H19A C19 H19B 107.2
C19 C20 C21 113.3(3)
C19 C20 H20A 108.9
C21 C20 H20A 108.9
C19 C20 H20B 108.9
C21 C20 H20B 108.9
H20A C20 H20B 107.7
C22 C21 C20 115.1(3)
C22 C21 H21A 108.5
C20 C21 H21A 108.5
C22 C21 H21B 108.5
C20 C21 H21B 108.5
H21A C21 H21B 107.5
C23 C22 C21 114.8(3)
C23 C22 H22A 108.6
C21 C22 H22A 108.6
C23 C22 H22B 108.6
C21 C22 H22B 108.6
H22A C22 H22B 107.6
C22 C23 C24 112.9(4)
C22 C23 H23A 109.0
C24 C23 H23A 109.0
C22 C23 H23B 109.0
C24 C23 H23B 109.0
H23A C23 H23B 107.8
C125 C24 C23 116.1(9)
C23 C24 C25 111.4(10)
C125 C24 H24A 89.0
C23 C24 H24A 109.4
C25 C24 H24A 109.4
C125 C24 H24B 122.2
C23 C24 H24B 109.4
C25 C24 H24B 109.4
H24A C24 H24B 108.0
C26 C25 C24 105.4(14)
C26 C25 H25A 110.7
C24 C25 H25A 110.7
C26 C25 H25B 110.7
C24 C25 H25B 110.7
H25A C25 H25B 108.8
C27 C26 C25 115.4(12)
C27 C26 H26A 108.4
C25 C26 H26A 108.4
C27 C26 H26B 108.4
C25 C26 H26B 108.4
H26A C26 H26B 107.5
C28 C27 C26 118.8(9)
C28 C27 H27A 107.6
C26 C27 H27A 107.6
C28 C27 H27B 107.6
C26 C27 H27B 107.6
H27A C27 H27B 107.0
C24 C125 C126 111.6(15)
C24 C125 H12C 109.3
C126 C125 H12C 109.3
C24 C125 H12D 109.3
C126 C125 H12D 109.3
H12C C125 H12D 108.0
C127 C126 C125 115.7(12)
C127 C126 H12E 108.4
C125 C126 H12E 108.4
C127 C126 H12F 108.4
C125 C126 H12F 108.4
H12E C126 H12F 107.4
C28 C127 C126 119.2(9)
C28 C127 H12G 107.5
C126 C127 H12G 107.5
C28 C127 H12H 107.5
C126 C127 H12H 107.5
H12G C127 H12H 107.0
C27 C28 C127 75.1(8)
C27 C28 C29 119.7(7)
C127 C28 C29 120.8(7)
C27 C28 H28A 107.4
C127 C28 H28A 122.7
C29 C28 H28A 107.4
C27 C28 H28B 107.4
C29 C28 H28B 107.4
H28A C28 H28B 106.9
C30 C29 C28 112.4(5)
C30 C29 H29A 109.1
C28 C29 H29A 109.1
C30 C29 H29B 109.1
C28 C29 H29B 109.1
H29A C29 H29B 107.9
C29 C30 C31 113.1(4)
C29 C30 H30A 109.0
C31 C30 H30A 109.0
C29 C30 H30B 109.0
C31 C30 H30B 109.0
H30A C30 H30B 107.8
C32 C31 C30 114.6(4)
C32 C31 H31A 108.6
C30 C31 H31A 108.6
C32 C31 H31B 108.6
C30 C31 H31B 108.6
H31A C31 H31B 107.6
C31 C32 Si02 116.4(3)
C31 C32 H32A 108.2
Si02 C32 H32A 108.2
C31 C32 H32B 108.2
Si02 C32 H32B 108.2
H32A C32 H32B 107.3
C34 C33 Si01 115.3(3)
C34 C33 H33A 108.4
Si01 C33 H33A 108.4
C34 C33 H33B 108.4
Si01 C33 H33B 108.4
H33A C33 H33B 107.5
C33 C34 C35 114.5(4)
C33 C34 H34A 108.6
C35 C34 H34A 108.6
C33 C34 H34B 108.6
C35 C34 H34B 108.6
H34A C34 H34B 107.6
C34 C35 C36 112.8(4)
C34 C35 H35A 109.0
C36 C35 H35A 109.0
C34 C35 H35B 109.0
C36 C35 H35B 109.0
H35A C35 H35B 107.8
C37 C36 C35 114.5(4)
C37 C36 H36A 108.6
C35 C36 H36A 108.6
C37 C36 H36B 108.6
C35 C36 H36B 108.6
H36A C36 H36B 107.6
C36 C37 C38 115.6(5)
C36 C37 H37A 108.4
C38 C37 H37A 108.4
C36 C37 H37B 108.4
C38 C37 H37B 108.4
H37A C37 H37B 107.4
C37 C38 C39 115.1(4)
C37 C38 H38A 108.5
C39 C38 H38A 108.5
C37 C38 H38B 108.5
C39 C38 H38B 108.5
H38A C38 H38B 107.5
C40 C39 C38 113.3(5)
C40 C39 H39A 108.9
C38 C39 H39A 108.9
C40 C39 H39B 108.9
C38 C39 H39B 108.9
H39A C39 H39B 107.7
C39 C40 C41 114.1(5)
C39 C40 H40A 108.7
C41 C40 H40A 108.7
C39 C40 H40B 108.7
C41 C40 H40B 108.7
H40A C40 H40B 107.6
C42 C41 C40 117.4(4)
C42 C41 H41A 107.9
C40 C41 H41A 107.9
C42 C41 H41B 107.9
C40 C41 H41B 107.9
H41A C41 H41B 107.2
C43 C42 C41 112.3(4)
C43 C42 H42A 109.1
C41 C42 H42A 109.1
C43 C42 H42B 109.1
C41 C42 H42B 109.1
H42A C42 H42B 107.9
C42 C43 C44 115.9(4)
C42 C43 H43A 108.3
C44 C43 H43A 108.3
C42 C43 H43B 108.3
C44 C43 H43B 108.3
H43A C43 H43B 107.4
C45 C44 C43 115.5(4)
C45 C44 H44A 108.4
C43 C44 H44A 108.4
C45 C44 H44B 108.4
C43 C44 H44B 108.4
H44A C44 H44B 107.5
C44 C45 C46 114.9(4)
C44 C45 H45A 108.5
C46 C45 H45A 108.5
C44 C45 H45B 108.5
C46 C45 H45B 108.5
H45A C45 H45B 107.5
C45 C46 Si02 118.1(3)
C45 C46 H46A 107.8
Si02 C46 H46A 107.8
C45 C46 H46B 107.8
Si02 C46 H46B 107.8
H46A C46 H46B 107.1

loop_
_geom_bond_atom_site_label_1
_geom_bond_atom_site_label_2
_geom_bond_distance
Si01 C33 1.868(4)
Si01 C19 1.870(4)
Si01 C05 1.882(4)
Si01 C01 1.883(4)
Si02 C46 1.864(4)
Si02 C32 1.868(4)
Si02 C04 1.887(4)
Si02 C18 1.893(4)
S01 C01 1.720(4)
S01 C04 1.729(4)
C01 C02 1.380(5)
C02 C03 1.411(6)
C02 H02 0.9500
C03 C04 1.366(5)
C03 H03 0.9500
C05 C06 1.510(6)
C05 H05A 0.9900
C05 H05B 0.9900
C06 C07 1.519(6)
C06 H06A 0.9900
C06 H06B 0.9900
C07 C08 1.441(9)
C07 H07A 0.9900
C07 H07B 0.9900
C08 C109 1.307(13)
C08 C09 1.399(13)
C08 H08A 0.9900
C08 H08B 0.9900
C09 C10 1.503(12)
C09 H09A 0.9900
C09 H09B 0.9900
C10 C11 1.35(2)
C10 H10A 0.9900
C10 H10B 0.9900
C109 C110 1.485(14)
C109 H10C 0.9900
C109 H10D 0.9900
C110 C11 1.647(15)
C110 H11A 0.9900
C110 H11B 0.9900
C11 C12 1.486(7)
C11 H11C 0.9900
C11 H11D 0.9900
C12 C13 1.512(7)
C12 H12A 0.9900
C12 H12B 0.9900
C13 C14 1.527(7)
C13 H13A 0.9900
C13 H13B 0.9900
C14 C15 1.517(7)
C14 H14A 0.9900
C14 H14B 0.9900
C15 C16 1.523(7)
C15 H15A 0.9900
C15 H15B 0.9900
C16 C17 1.561(6)
C16 H16A 0.9900
C16 H16B 0.9900
C17 C18 1.489(6)
C17 H17A 0.9900
C17 H17B 0.9900
C18 H18A 0.9900
C18 H18B 0.9900
C19 C20 1.525(5)
C19 H19A 0.9900
C19 H19B 0.9900
C20 C21 1.528(5)
C20 H20A 0.9900
C20 H20B 0.9900
C21 C22 1.527(5)
C21 H21A 0.9900
C21 H21B 0.9900
C22 C23 1.513(6)
C22 H22A 0.9900
C22 H22B 0.9900
C23 C24 1.537(6)
C23 H23A 0.9900
C23 H23B 0.9900
C24 C125 1.484(19)
C24 C25 1.62(2)
C24 H24A 0.9900
C24 H24B 0.9900
C25 C26 1.509(18)
C25 H25A 0.9900
C25 H25B 0.9900
C26 C27 1.501(13)
C26 H26A 0.9900
C26 H26B 0.9900
C27 C28 1.336(10)
C27 H27A 0.9900
C27 H27B 0.9900
C125 C126 1.510(19)
C125 H12C 0.9900
C125 H12D 0.9900
C126 C127 1.477(12)
C126 H12E 0.9900
C126 H12F 0.9900
C127 C28 1.451(11)
C127 H12G 0.9900
C127 H12H 0.9900
C28 C29 1.532(8)
C28 H28A 0.9900
C28 H28B 0.9900
C29 C30 1.516(6)
C29 H29A 0.9900
C29 H29B 0.9900
C30 C31 1.527(6)
C30 H30A 0.9900
C30 H30B 0.9900
C31 C32 1.512(6)
C31 H31A 0.9900
C31 H31B 0.9900
C32 H32A 0.9900
C32 H32B 0.9900
C33 C34 1.527(5)
C33 H33A 0.9900
C33 H33B 0.9900
C34 C35 1.531(6)
C34 H34A 0.9900
C34 H34B 0.9900
C35 C36 1.558(6)
C35 H35A 0.9900
C35 H35B 0.9900
C36 C37 1.478(6)
C36 H36A 0.9900
C36 H36B 0.9900
C37 C38 1.503(7)
C37 H37A 0.9900
C37 H37B 0.9900
C38 C39 1.575(7)
C38 H38A 0.9900
C38 H38B 0.9900
C39 C40 1.473(7)
C39 H39A 0.9900
C39 H39B 0.9900
C40 C41 1.550(7)
C40 H40A 0.9900
C40 H40B 0.9900
C41 C42 1.514(6)
C41 H41A 0.9900
C41 H41B 0.9900
C42 C43 1.503(6)
C42 H42A 0.9900
C42 H42B 0.9900
C43 C44 1.521(6)
C43 H43A 0.9900
C43 H43B 0.9900
C44 C45 1.504(6)
C44 H44A 0.9900
C44 H44B 0.9900
C45 C46 1.546(5)
C45 H45A 0.9900
C45 H45B 0.9900
C46 H46A 0.9900
C46 H46B 0.9900
